data_2200788
loop_
_publ_author_name
'Willett, Roger D.'

_publ_section_title
;
 Aqua-di-\m~2~-chloro-bis(diethylenetriamine)dicopper(II) dichloride
;
_journal_issue 12
_journal_name_full 'Acta Crystallographica Section E'
_journal_page_first m605
_journal_page_last m606
_journal_paper_doi 10.1107/S1600536801019808
_journal_volume 57
_journal_year 2001
_chemical_formula_iupac '[Cu2 Cl2 (C4 H13 N3)2 (H2 O)]'
_chemical_formula_moiety 'C8 H28 Cl2 Cu2 N6 O 2+, 2Cl 1-'
_chemical_formula_sum 'C8 H28 Cl4 Cu2 N6 O'
_chemical_formula_weight 493.24
_chemical_name_common 'copper(II)diene dichloride'
_chemical_name_systematic
;
 ?
;
_space_group_IT_number 11
_symmetry_cell_setting monoclinic
_symmetry_space_group_name_Hall '-P 2yb'
_symmetry_space_group_name_H-M 'P 1 21/m 1'
_audit_creation_method SHELXL-97
_cell_angle_alpha 90.00
_cell_angle_beta 95.333(10)
_cell_angle_gamma 90.00
_cell_formula_units_Z 2
_cell_length_a 6.7155(8)
_cell_length_b 14.6106(11)
_cell_length_c 10.3011(8)
_cell_measurement_reflns_used 34
_cell_measurement_temperature 293(2)
_cell_measurement_theta_max 14.95
_cell_measurement_theta_min 5.9
_cell_volume 1006.34(16)
_computing_cell_refinement XSCANS
_computing_data_collection 'XSCANS (Siemens, 1996)'
_computing_data_reduction XSCANS
_computing_molecular_graphics 'XP in SHELXTL'
_computing_publication_material 'XCIF in SHELXTL'
_computing_structure_refinement 'XL in SHELXTL'
_computing_structure_solution 'XS in SHELXTL (Bruker, 1998)'
_diffrn_ambient_temperature 293(2)
_diffrn_measured_fraction_theta_full .932
_diffrn_measured_fraction_theta_max .932
_diffrn_measurement_device_type four-circle
_diffrn_measurement_method \w
_diffrn_radiation_monochromator graphite
_diffrn_radiation_source 'fine-focus sealed tube'
_diffrn_radiation_type MoK\a
_diffrn_radiation_wavelength .71073
_diffrn_reflns_av_R_equivalents .0507
_diffrn_reflns_av_sigmaI/netI .0459
_diffrn_reflns_limit_h_max 8
_diffrn_reflns_limit_h_min -1
_diffrn_reflns_limit_k_max 18
_diffrn_reflns_limit_k_min -1
_diffrn_reflns_limit_l_max 13
_diffrn_reflns_limit_l_min -13
_diffrn_reflns_number 3012
_diffrn_reflns_theta_full 27.50
_diffrn_reflns_theta_max 27.50
_diffrn_reflns_theta_min 1.99
_diffrn_standards_decay_% <3
_diffrn_standards_interval_count 100
_diffrn_standards_number 3
_exptl_absorpt_coefficient_mu 2.650
_exptl_absorpt_correction_T_max .861
_exptl_absorpt_correction_T_min .484
_exptl_absorpt_correction_type empirical
_exptl_absorpt_process_details '(XEMP; Siemens, 1990)'
_exptl_crystal_colour blue
_exptl_crystal_density_diffrn 1.624
_exptl_crystal_density_method 'not measured'
_exptl_crystal_description parallelepiped
_exptl_crystal_F_000 502
_exptl_crystal_size_max .3
_exptl_crystal_size_mid .25
_exptl_crystal_size_min .1
_refine_diff_density_max .752
_refine_diff_density_min -.573
_refine_ls_extinction_coef .009(3)
_refine_ls_extinction_method SHELXL97
_refine_ls_goodness_of_fit_ref 1.033
_refine_ls_hydrogen_treatment constr
_refine_ls_matrix_type full
_refine_ls_number_parameters 102
_refine_ls_number_reflns 2243
_refine_ls_number_restraints 0
_refine_ls_restrained_S_all 2.156
_refine_ls_R_factor_all .0472
_refine_ls_R_factor_gt .0407
_refine_ls_shift/su_max <0.001
_refine_ls_shift/su_mean .000
_refine_ls_structure_factor_coef Fsqd
_refine_ls_weighting_details 'calc w = 1/[\s^2^(Fo^2^)+(0.0743P)^2^+0.9546P] where P = (Fo^2^+2Fc^2^)/3'
_refine_ls_weighting_scheme calc
_refine_ls_wR_factor_ref .1159
_reflns_number_gt 1948
_reflns_number_total 2243
_reflns_threshold_expression I>2\s(I)
_cod_data_source_file wn6069.cif
_cod_data_source_block I
_cod_original_sg_symbol_H-M 'P 21/m'
_cod_database_code 2200788
_cod_database_fobs_code 2200788

loop_
_symmetry_equiv_pos_as_xyz
'x, y, z'
'-x, y+1/2, -z'
'-x, -y, -z'
'x, -y-1/2, z'

loop_
_atom_site_label
_atom_site_fract_x
_atom_site_fract_y
_atom_site_fract_z
_atom_site_U_iso_or_equiv
_atom_site_adp_type
_atom_site_calc_flag
_atom_site_refinement_flags
_atom_site_occupancy
_atom_site_disorder_assembly
_atom_site_disorder_group
_atom_site_type_symbol
Cu1 .39424(14) .7500 1.06341(9) .0318(4) Uani d S 1 . . Cu
Cu2 .57159(14) .7500 1.40987(10) .0328(4) Uani d S 1 . . Cu
Cl2 .7211(3) .7500 1.1425(2) .0587(8) Uani d S 1 . . Cl
Cl3 .2609(3) .7500 1.3003(2) .0453(6) Uani d S 1 . . Cl
N1 .3840(12) .6159(5) 1.0301(6) .0605(19) Uani d . 1 . . N
H1A .4657 .6014 .9686 .073 Uiso calc R 1 . . H
H1B .4258 .5854 1.1036 .073 Uiso calc R 1 . . H
C2 .1794(19) .5893(10) .9864(10) .105(5) Uani d . 1 . . C
H2A .1040 .5796 1.0611 .127 Uiso calc R 1 . . H
H2B .1797 .5326 .9375 .127 Uiso calc R 1 . . H
C3 .0844(14) .6634(11) .9024(9) .103(5) Uani d . 1 . . C
H3A .1453 .6666 .8207 .124 Uiso calc R 1 . . H
H3B -.0574 .6515 .8833 .124 Uiso calc R 1 . . H
N4 .1159(12) .7500 .9754(8) .072(4) Uani d S 1 . . N
H4 .0306 .7500 1.0391 .086 Uiso calc SR 1 . . H
N11 .5938(8) .6144(4) 1.4370(5) .0414(12) Uani d . 1 . . N
H11A .5306 .5980 1.5067 .050 Uiso calc R 1 . . H
H11B .5357 .5849 1.3666 .050 Uiso calc R 1 . . H
C12 .8066(12) .5891(6) 1.4578(8) .058(2) Uani d . 1 . . C
H12A .8610 .5807 1.3746 .070 Uiso calc R 1 . . H
H12B .8215 .5321 1.5060 .070 Uiso calc R 1 . . H
C13 .9168(10) .6647(7) 1.5336(7) .054(2) Uani d . 1 . . C
H13A .8761 .6676 1.6214 .065 Uiso calc R 1 . . H
H13B 1.0599 .6541 1.5389 .065 Uiso calc R 1 . . H
N14 .8664(4) .7500 1.46409(17) .0383(17) Uani d S 1 . . N
H14 .9310 .7500 1.3903 .046 Uiso calc SR 1 . . H
O .4490(4) .7500 1.64280(17) .070(2) Uani d SRD 1 . . O
H0A .4831 .7099 1.6939 .084 Uiso d RD 1 . . H
Cl1 .5645(4) .5562 1.75621(17) .0761(8) Uani d R 1 . . Cl

loop_
_atom_site_aniso_label
_atom_site_aniso_U_11
_atom_site_aniso_U_22
_atom_site_aniso_U_33
_atom_site_aniso_U_12
_atom_site_aniso_U_13
_atom_site_aniso_U_23
Cu1 .0276(6) .0407(6) .0269(5) .000 .0020(4) .000
Cu2 .0281(6) .0332(6) .0359(6) .000 -.0029(4) .000
Cl2 .0262(10) .112(3) .0381(12) .000 .0046(8) .000
Cl3 .0243(9) .0834(18) .0285(9) .000 .0041(7) .000
N1 .097(5) .049(4) .038(3) -.022(4) .019(3) -.005(3)
C2 .121(10) .134(11) .065(6) -.093(9) .031(7) -.031(7)
C3 .055(5) .209(15) .046(4) -.064(7) .003(4) -.026(7)
N4 .026(4) .161(13) .028(4) .000 .003(3) .000
N11 .050(3) .037(3) .036(3) .003(2) .003(2) -.001(2)
C12 .059(4) .054(5) .062(5) .026(4) .012(4) .007(4)
C13 .035(3) .079(6) .047(4) .015(4) -.001(3) .014(4)
N14 .028(3) .059(5) .028(3) .000 .007(3) .000
O .094(7) .061(5) .055(5) .000 .008(5) .000
Cl1 .150(2) .0428(11) .0393(9) -.0209(13) .0271(12) -.0037(8)

loop_
_atom_type_symbol
_atom_type_description
_atom_type_scat_dispersion_real
_atom_type_scat_dispersion_imag
_atom_type_scat_source
C C .0033 .0016 'International Tables Vol C Tables 4.2.6.8 and 6.1.1.4'
H H .0000 .0000 'International Tables Vol C Tables 4.2.6.8 and 6.1.1.4'
Cl Cl .1484 .1585 'International Tables Vol C Tables 4.2.6.8 and 6.1.1.4'
Cu Cu .3201 1.2651 'International Tables Vol C Tables 4.2.6.8 and 6.1.1.4'
N N .0061 .0033 'International Tables Vol C Tables 4.2.6.8 and 6.1.1.4'
O O .0106 .0060 'International Tables Vol C Tables 4.2.6.8 and 6.1.1.4'

loop_
_geom_angle_atom_site_label_1
_geom_angle_atom_site_label_2
_geom_angle_atom_site_label_3
_geom_angle_site_symmetry_1
_geom_angle_site_symmetry_3
_geom_angle
_geom_angle_publ_flag
N1 Cu1 N1 . 4_575 160.1(4) yes
N1 Cu1 N4 . . 84.6(2) yes
N1 Cu1 N4 4_575 . 84.6(2) yes
N1 Cu1 Cl2 . . 94.5(2) yes
N1 Cu1 Cl2 4_575 . 94.5(2) yes
N4 Cu1 Cl2 . . 174.1(2) yes
N1 Cu1 Cl3 . . 98.53(18) yes
N1 Cu1 Cl3 4_575 . 98.53(18) yes
N4 Cu1 Cl3 . . 92.0(2) yes
Cl2 Cu1 Cl3 . . 93.84(8) yes
N11 Cu2 N11 4_575 . 162.6(3) yes
N11 Cu2 N14 4_575 . 84.40(17) yes
N11 Cu2 N14 . . 84.40(17) yes
N11 Cu2 Cl3 4_575 . 97.00(17) yes
N11 Cu2 Cl3 . . 97.00(17) yes
N14 Cu2 Cl3 . . 166.53(9) yes
Cu2 Cl3 Cu1 . . 94.77(7) yes
Cu2 Cl2 Cu1 . . 86.27(7) yes
C2 N1 Cu1 . . 109.4(8) ?
C2 N1 H1A . . 109.8 ?
Cu1 N1 H1A . . 109.8 ?
C2 N1 H1B . . 109.8 ?
Cu1 N1 H1B . . 109.8 ?
H1A N1 H1B . . 108.2 ?
N1 C2 C3 . . 109.0(8) ?
N1 C2 H2A . . 109.9 ?
C3 C2 H2A . . 109.9 ?
N1 C2 H2B . . 109.9 ?
C3 C2 H2B . . 109.9 ?
H2A C2 H2B . . 108.3 ?
N4 C3 C2 . . 107.1(7) ?
N4 C3 H3A . . 110.3 ?
C2 C3 H3A . . 110.3 ?
N4 C3 H3B . . 110.3 ?
C2 C3 H3B . . 110.3 ?
H3A C3 H3B . . 108.6 ?
C3 N4 C3 . 4_575 117.9(12) ?
C3 N4 Cu1 . . 108.3(6) ?
C3 N4 Cu1 4_575 . 108.3(6) ?
C3 N4 H4 . . 107.3 ?
C3 N4 H4 4_575 . 107.3 ?
Cu1 N4 H4 . . 107.3 ?
C12 N11 Cu2 . . 109.1(5) ?
C12 N11 H11A . . 109.9 ?
Cu2 N11 H11A . . 109.9 ?
C12 N11 H11B . . 109.9 ?
Cu2 N11 H11B . . 109.9 ?
H11A N11 H11B . . 108.3 ?
N11 C12 C13 . . 108.3(6) ?
N11 C12 H12A . . 110.0 ?
C13 C12 H12A . . 110.0 ?
N11 C12 H12B . . 110.0 ?
C13 C12 H12B . . 110.0 ?
H12A C12 H12B . . 108.4 ?
N14 C13 C12 . . 106.9(5) ?
N14 C13 H13A . . 110.3 ?
C12 C13 H13A . . 110.3 ?
N14 C13 H13B . . 110.3 ?
C12 C13 H13B . . 110.3 ?
H13A C13 H13B . . 108.6 ?
C13 N14 C13 4_575 . 117.0(7) ?
C13 N14 Cu2 4_575 . 108.3(3) ?
C13 N14 Cu2 . . 108.3(3) ?
C13 N14 H14 4_575 . 107.6 ?
C13 N14 H14 . . 107.6 ?
Cu2 N14 H14 . . 107.6 ?

loop_
_geom_bond_atom_site_label_1
_geom_bond_atom_site_label_2
_geom_bond_site_symmetry_2
_geom_bond_distance
_geom_bond_publ_flag
Cu1 N1 . 1.989(7) yes
Cu1 N1 4_575 1.990(7) yes
Cu1 N4 . 2.000(8) yes
Cu1 Cl2 . 2.269(2) yes
Cu1 Cl3 . 2.676(2) yes
Cu2 N11 4_575 2.005(6) yes
Cu2 N11 . 2.005(6) yes
Cu2 N14 . 2.006(3) yes
Cu2 Cl3 . 2.278(2) yes
Cu2 O . 2.608(2) yes
Cu2 Cl2 . 3.018(2) yes
N1 C2 . 1.459(13) ?
N1 H1A . .9000 ?
N1 H1B . .9000 ?
C2 C3 . 1.49(2) ?
C2 H2A . .9700 ?
C2 H2B . .9700 ?
C3 N4 . 1.477(14) ?
C3 H3A . .9700 ?
C3 H3B . .9700 ?
N4 C3 4_575 1.477(14) ?
N4 H4 . .9100 ?
N11 C12 . 1.472(9) ?
N11 H11A . .9000 ?
N11 H11B . .9000 ?
C12 C13 . 1.507(13) ?
C12 H12A . .9700 ?
C12 H12B . .9700 ?
C13 N14 . 1.461(8) ?
C13 H13A . .9700 ?
C13 H13B . .9700 ?
N14 C13 4_575 1.461(8) ?
N14 H14 . .9100 ?
O H0A . .8064 ?
